data_7245653
loop_
_publ_author_name
'Go\/ldyn, Mateusz'
'Skowronek, Julia'
'Komasa, Anna'
'Bartoszak-Adamska, El\.zbieta'
'Lewandowska, Aneta'
'Dega-Szafran, Zofia'
'Cofta, Grzegorz'

_publ_section_title
;
 Synthesis and structural characteristic of pyridine carboxylic acids
 adducts with squaric acid
;
_journal_name_full CrystEngComm
_journal_paper_doi 10.1039/D2CE00760F
_journal_year 2022
_chemical_formula_moiety 'C4 H O4, C6 H6 N O2'
_chemical_formula_sum 'C10 H7 N O6'
_chemical_formula_weight 237.17
_chemical_melting_point 536
_chemical_name_common '2-carboxypyridinium hydrogen squarate'
_chemical_name_systematic 'picolinium hydrogen squarate'
_space_group_crystal_system monoclinic
_space_group_IT_number 15
_space_group_name_Hall '-C 2yc'
_space_group_name_H-M_alt 'C 1 2/c 1'
_atom_sites_solution_hydrogens difmap
_atom_sites_solution_primary direct
_audit_creation_date 2021-04-27
_audit_creation_method
;
Olex2 1.3-ac4
(compiled 2020.11.27 svn.r5f609507 for Rigaku Oxford Diffraction, GUI svn.r6214)
;
_audit_update_record
;
2021-12-14 deposited with the CCDC.	2022-10-11 downloaded from the CCDC.
;
_cell_angle_alpha 90
_cell_angle_beta 115.211(10)
_cell_angle_gamma 90
_cell_formula_units_Z 8
_cell_length_a 11.2508(9)
_cell_length_b 16.8024(9)
_cell_length_c 11.2451(9)
_cell_measurement_reflns_used 6829
_cell_measurement_temperature 100.01(10)
_cell_measurement_theta_max 26.3210
_cell_measurement_theta_min 3.7600
_cell_volume 1923.3(3)
_computing_cell_refinement 'CrysAlisPro 1.171.40.53 (Rigaku OD, 2019)'
_computing_data_collection 'CrysAlisPro 1.171.40.53 (Rigaku OD, 2019)'
_computing_data_reduction 'CrysAlisPro 1.171.40.53 (Rigaku OD, 2019)'
_computing_molecular_graphics 'Olex2 1.3-ac4 (Dolomanov et al., 2009)'
_computing_publication_material 'Olex2 1.3-ac4 (Dolomanov et al., 2009)'
_computing_structure_refinement 'SHELXL 2018/3 (Sheldrick, 2015)'
_computing_structure_solution 'SHELXS  (Sheldrick, 2008)'
_diffrn_ambient_temperature 100.01(10)
_diffrn_detector 'CCD plate'
_diffrn_detector_area_resol_mean 16.1544
_diffrn_detector_type Eos
_diffrn_measured_fraction_theta_full 0.998
_diffrn_measured_fraction_theta_max 0.860
_diffrn_measurement_details
;
List of Runs (angles in degrees, time in seconds):

  # Type    Start    End  Width  t~exp~   \w     \q     \k     \f   Frames
#--------------------------------------------------------------------------
  1  \w     -2.00  75.00   1.00   10.00    --   16.56-126.00 102.00   77
  2  \w    -13.00  87.00   1.00   10.00    --   16.56  77.00   0.00  100
  3  \w    -25.00  58.00   1.00   10.00    --   16.56 -99.00-180.00   83
  4  \w     -9.00  89.00   1.00   10.00    --   16.56  37.00 -30.00   98
  5  \w    -75.00   2.00   1.00   10.00    --  -17.35 126.00-179.00   77
  6  \w    -86.00   4.00   1.00   10.00    --  -17.35 -57.00  60.00   90
  7  \w    -38.00  51.00   1.00   10.00    --  -17.35  57.00 -30.00   89
  8  \w    -38.00  51.00   1.00   10.00    --  -17.35  57.00-120.00   89
  9  \w    -86.00   4.00   1.00   10.00    --  -17.35 -57.00-180.00   90
 10  \w    -56.00  90.00   1.00   10.00    --   16.56   0.00-120.00  146
 11  \w    -25.00  58.00   1.00   10.00    --   16.56 -99.00 -30.00   83
 12  \w    -25.00  58.00   1.00   10.00    --   16.56 -99.00  90.00   83
 13  \w    -56.00  90.00   1.00   10.00    --   16.56   0.00-180.00  146
 14  \w    -56.00  90.00   1.00   10.00    --   16.56   0.00-150.00  146
 15  \w    -38.00  51.00   1.00   10.00    --  -17.35  57.00-180.00   89
 16  \w    -25.00  25.00   1.00   10.00    --  -17.35 -99.00  90.00   50
 17  \w    -56.00  90.00   1.00   10.00    --   16.56   0.00 -60.00  146
 18  \w    -56.00  90.00   1.00   10.00    --   16.56   0.00 -30.00  146
 19  \w    -56.00   2.00   1.00   10.00    --   16.56   0.00   0.00   58
 20  \w    -56.00  90.00   1.00   10.00    --   16.56   0.00 -90.00  146
;
_diffrn_measurement_device 'four-circle diffractometer'
_diffrn_measurement_device_type 'Xcalibur, Eos'
_diffrn_measurement_method '\w scans'
_diffrn_orient_matrix_type 'CrysAlisPro convention (1999,Acta A55,543-557)'
_diffrn_orient_matrix_UB_11 -0.0275420000
_diffrn_orient_matrix_UB_12 0.0330820000
_diffrn_orient_matrix_UB_13 0.0185728000
_diffrn_orient_matrix_UB_21 -0.0265255000
_diffrn_orient_matrix_UB_22 -0.0259091000
_diffrn_orient_matrix_UB_23 0.0324340000
_diffrn_orient_matrix_UB_31 0.0569882000
_diffrn_orient_matrix_UB_32 0.0039238000
_diffrn_orient_matrix_UB_33 0.0576070000
_diffrn_radiation_monochromator graphite
_diffrn_radiation_probe x-ray
_diffrn_radiation_type 'Mo K\a'
_diffrn_radiation_wavelength 0.71073
_diffrn_reflns_av_unetI/netI 0.0346
_diffrn_reflns_Laue_measured_fraction_full 0.998
_diffrn_reflns_Laue_measured_fraction_max 0.860
_diffrn_reflns_limit_h_max 13
_diffrn_reflns_limit_h_min -14
_diffrn_reflns_limit_k_max 21
_diffrn_reflns_limit_k_min -22
_diffrn_reflns_limit_l_max 13
_diffrn_reflns_limit_l_min -14
_diffrn_reflns_number 3938
_diffrn_reflns_point_group_measured_fraction_full 0.998
_diffrn_reflns_point_group_measured_fraction_max 0.860
_diffrn_reflns_theta_full 25.242
_diffrn_reflns_theta_max 28.418
_diffrn_reflns_theta_min 3.145
_diffrn_source 'fine-focus sealed X-ray tube'
_diffrn_source_type 'Enhance (Mo) X-ray Source'
_exptl_absorpt_coefficient_mu 0.139
_exptl_absorpt_correction_T_max 1.00000
_exptl_absorpt_correction_T_min 0.87991
_exptl_absorpt_correction_type multi-scan
_exptl_absorpt_process_details
;
CrysAlisPro 1.171.40.53 (Rigaku Oxford Diffraction, 2019)
Empirical absorption correction using spherical harmonics,
 implemented in SCALE3 ABSPACK scaling algorithm.
;
_exptl_crystal_colour 'clear yellow'
_exptl_crystal_colour_lustre clear
_exptl_crystal_colour_modifier yellowish
_exptl_crystal_colour_primary yellow
_exptl_crystal_density_diffrn 1.638
_exptl_crystal_description block
_exptl_crystal_F_000 976
_exptl_crystal_recrystallization_method 'Re-crystallisation from solvent: methanol-water'
_exptl_crystal_size_max 0.9
_exptl_crystal_size_mid 0.2
_exptl_crystal_size_min 0.15
_refine_diff_density_max 1.481
_refine_diff_density_min -1.302
_refine_diff_density_rms 0.188
_refine_ls_extinction_method none
_refine_ls_goodness_of_fit_ref 1.036
_refine_ls_hydrogen_treatment refall
_refine_ls_matrix_type full
_refine_ls_number_parameters 183
_refine_ls_number_reflns 3938
_refine_ls_number_restraints 0
_refine_ls_restrained_S_all 1.036
_refine_ls_R_factor_all 0.0835
_refine_ls_R_factor_gt 0.0562
_refine_ls_shift/su_max 0.000
_refine_ls_shift/su_mean 0.000
_refine_ls_structure_factor_coef Fsqd
_refine_ls_weighting_details 'w=1/[\s^2^(Fo^2^)+(0.0207P)^2^+4.4459P] where P=(Fo^2^+2Fc^2^)/3'
_refine_ls_weighting_scheme calc
_refine_ls_wR_factor_gt 0.1051
_refine_ls_wR_factor_ref 0.1191
_reflns_Friedel_coverage 0.000
_reflns_number_gt 2780
_reflns_number_total 3938
_reflns_threshold_expression 'I > 2\s(I)'
_cod_data_source_file d2ce00760f2.cif
_cod_data_source_block sqa-pica-1-1-jul
_cod_database_code 7245653
_shelx_shelxl_version_number 2018/3
_shelx_space_group_comment
;
The symmetry employed for this shelxl refinement is uniquely defined
by the following loop, which should always be used as a source of
symmetry information in preference to the above space-group names.
They are only intended as comments.
;
_shelx_estimated_absorpt_t_max 0.979
_shelx_estimated_absorpt_t_min 0.885
_reflns_odcompleteness_completeness 99.79
_reflns_odcompleteness_iscentric 1
_reflns_odcompleteness_theta 25.63
_olex2_refinement_description
;
1. Twinned data refinement
 Scales: 0.0903(10)
 0.9097(10)
;
_olex2_date_sample_data_collection 2019-12-22
_olex2_submission_special_instructions 'No special instructions were received'
_oxdiff_exptl_absorpt_empirical_details
;
Empirical correction (ABSPACK) includes:
- Absorption correction using spherical harmonics
- Frame scaling
;
_oxdiff_exptl_absorpt_empirical_full_max 1.101
_oxdiff_exptl_absorpt_empirical_full_min 0.871

loop_
_space_group_symop_operation_xyz
'x, y, z'
'-x, y, -z+1/2'
'x+1/2, y+1/2, z'
'-x+1/2, y+1/2, -z+1/2'
'-x, -y, -z'
'x, -y, z-1/2'
'-x+1/2, -y+1/2, -z'
'x+1/2, -y+1/2, z-1/2'

loop_
_atom_site_label
_atom_site_type_symbol
_atom_site_fract_x
_atom_site_fract_y
_atom_site_fract_z
_atom_site_U_iso_or_equiv
_atom_site_adp_type
_atom_site_occupancy
_atom_site_site_symmetry_order
_atom_site_calc_flag
_atom_site_refinement_flags_posn
_atom_site_refinement_flags_adp
_atom_site_refinement_flags_occupancy
_atom_site_disorder_assembly
_atom_site_disorder_group
O2 O 0.3403(3) 0.16451(16) 0.1566(3) 0.0199(7) Uani 1 1 d . . . . .
O1 O 0.4164(2) 0.05855(13) 0.0868(3) 0.0215(5) Uani 1 1 d . . . . .
O12 O 0.3267(3) -0.05354(12) 0.1755(3) 0.0226(5) Uani 1 1 d . . . . .
O11 O 0.2227(2) 0.10632(11) 0.2763(2) 0.0204(5) Uani 1 1 d . . . . .
O14 O 0.0883(2) -0.00640(13) 0.4129(3) 0.0231(5) Uani 1 1 d . . . . .
O13 O 0.1874(3) -0.16393(16) 0.3106(3) 0.0202(7) Uani 1 1 d . . . . .
N1 N 0.4469(3) 0.26716(15) 0.0532(3) 0.0135(8) Uani 1 1 d . . . . .
C2 C 0.4637(4) 0.1878(2) 0.0374(4) 0.0122(7) Uani 1 1 d . . . . .
C3 C 0.5321(4) 0.1651(2) -0.0325(4) 0.0146(8) Uani 1 1 d . . . . .
C4 C 0.5849(5) 0.2225(2) -0.0841(5) 0.0175(9) Uani 1 1 d . . . . .
C5 C 0.5666(5) 0.3024(2) -0.0672(5) 0.0173(9) Uani 1 1 d . . . . .
C6 C 0.4963(4) 0.3236(2) 0.0024(4) 0.0152(8) Uani 1 1 d . . . . .
C7 C 0.4016(3) 0.13156(17) 0.0988(3) 0.0173(7) Uani 1 1 d . . . . .
C12 C 0.2584(4) -0.0376(2) 0.2424(4) 0.0164(9) Uani 1 1 d . . . . .
C11 C 0.2157(4) 0.0301(2) 0.2850(4) 0.0135(9) Uani 1 1 d . . . . .
C14 C 0.1511(4) -0.0183(2) 0.3497(4) 0.0176(8) Uani 1 1 d . . . . .
C13 C 0.1979(3) -0.09164(18) 0.3019(4) 0.0178(7) Uani 1 1 d . . . . .
H2 H 0.282(4) 0.135(2) 0.217(4) 0.029(11) Uiso 1 1 d . . . . .
H12 H 0.369(6) 0.007(3) 0.149(6) 0.10(2) Uiso 1 1 d . . . . .
H4 H 0.630(3) 0.2041(17) -0.134(4) 0.021(8) Uiso 1 1 d . . . . .
H6 H 0.476(3) 0.3741(18) 0.019(3) 0.018(8) Uiso 1 1 d . . . . .
H3 H 0.539(4) 0.102(2) -0.046(4) 0.037(9) Uiso 1 1 d . . . . .
H5 H 0.603(4) 0.3421(19) -0.107(4) 0.032(10) Uiso 1 1 d . . . . .
H1 H 0.403(5) 0.278(3) 0.099(5) 0.090(18) Uiso 1 1 d . . . . .

loop_
_atom_site_aniso_label
_atom_site_aniso_U_11
_atom_site_aniso_U_22
_atom_site_aniso_U_33
_atom_site_aniso_U_23
_atom_site_aniso_U_13
_atom_site_aniso_U_12
O2 0.0295(16) 0.0182(12) 0.0231(16) 0.0013(12) 0.0217(12) -0.0007(12)
O1 0.0291(13) 0.0153(11) 0.0281(14) -0.0020(13) 0.0198(11) -0.0058(12)
O12 0.0293(14) 0.0199(11) 0.0288(14) 0.0006(12) 0.0221(12) 0.0003(12)
O11 0.0273(13) 0.0146(10) 0.0266(14) -0.0006(12) 0.0183(11) 0.0017(11)
O14 0.0269(13) 0.0240(12) 0.0266(14) -0.0056(13) 0.0193(11) -0.0085(13)
O13 0.0290(16) 0.0180(13) 0.0190(16) 0.0030(13) 0.0155(12) -0.0030(13)
N1 0.0130(12) 0.014(2) 0.0157(13) -0.0016(13) 0.0086(9) -0.0001(12)
C2 0.0153(19) 0.0120(18) 0.0101(19) -0.0004(17) 0.0061(14) 0.0007(16)
C3 0.0144(19) 0.0217(19) 0.014(2) 0.0006(17) 0.0123(14) 0.0009(17)
C4 0.0165(18) 0.021(2) 0.0188(19) -0.0003(17) 0.0109(14) -0.0011(16)
C5 0.018(2) 0.020(2) 0.021(2) 0.001(2) 0.0139(17) 0.0012(19)
C6 0.019(2) 0.0177(19) 0.015(2) 0.0037(18) 0.0131(15) 0.0014(18)
C7 0.0147(15) 0.0236(16) 0.0129(17) -0.0023(15) 0.0053(13) -0.0020(14)
C12 0.0136(19) 0.0251(18) 0.013(2) 0.0019(18) 0.0084(15) 0.0027(17)
C11 0.012(2) 0.0167(18) 0.014(2) 0.0001(17) 0.0080(15) 0.0042(16)
C14 0.0139(16) 0.0217(16) 0.0161(18) 0.0011(16) 0.0053(14) -0.0001(14)
C13 0.0149(16) 0.0200(17) 0.0159(17) 0.0003(16) 0.0042(13) 0.0003(14)

loop_
_atom_type_symbol
_atom_type_description
_atom_type_scat_dispersion_real
_atom_type_scat_dispersion_imag
_atom_type_scat_source
C C 0.0033 0.0016 'International Tables Vol C Tables 4.2.6.8 and 6.1.1.4'
H H 0.0000 0.0000 'International Tables Vol C Tables 4.2.6.8 and 6.1.1.4'
N N 0.0061 0.0033 'International Tables Vol C Tables 4.2.6.8 and 6.1.1.4'
O O 0.0106 0.0060 'International Tables Vol C Tables 4.2.6.8 and 6.1.1.4'

loop_
_geom_angle_atom_site_label_1
_geom_angle_atom_site_label_2
_geom_angle_atom_site_label_3
_geom_angle
_geom_angle_site_symmetry_1
_geom_angle_site_symmetry_3
_geom_angle_publ_flag
C7 O2 H2 130.1(17) . . ?
C7 O1 H12 118(2) . . ?
C12 O12 H12 110(3) . . ?
C11 O11 H2 119.8(17) . . ?
C2 N1 H1 115(3) . . ?
C6 N1 C2 121.9(3) . . ?
C6 N1 H1 123(3) . . ?
N1 C2 C7 115.8(3) . . ?
C3 C2 N1 119.2(4) . . ?
C3 C2 C7 125.0(4) . . ?
C2 C3 C4 119.7(4) . . ?
C2 C3 H3 116.4(18) . . ?
C4 C3 H3 123.9(18) . . ?
C3 C4 C5 120.2(5) . . ?
C3 C4 H4 117.0(18) . . ?
C5 C4 H4 122.8(17) . . ?
C4 C5 H5 119(2) . . ?
C6 C5 C4 119.0(4) . . ?
C6 C5 H5 122(2) . . ?
N1 C6 C5 120.1(3) . . ?
N1 C6 H6 112(2) . . ?
C5 C6 H6 128(2) . . ?
O2 C7 C2 115.0(3) . . ?
O1 C7 O2 127.8(3) . . ?
O1 C7 C2 117.1(3) . . ?
O12 C12 C11 137.3(4) . . ?
O12 C12 C13 129.7(3) . . ?
C11 C12 C13 93.0(3) . . ?
O11 C11 C12 137.8(4) . . ?
O11 C11 C14 130.2(3) . . ?
C12 C11 C14 92.0(3) . . ?
O14 C14 C11 137.0(3) . . ?
O14 C14 C13 135.6(3) . . ?
C11 C14 C13 87.4(3) . . ?
O13 C13 C12 137.1(3) . . ?
O13 C13 C14 135.3(3) . . ?
C12 C13 C14 87.6(3) . . ?

loop_
_geom_bond_atom_site_label_1
_geom_bond_atom_site_label_2
_geom_bond_distance
_geom_bond_site_symmetry_2
_geom_bond_publ_flag
O2 C7 1.259(3) . ?
O2 H2 1.23(4) . ?
O1 C7 1.253(3) . ?
O1 H12 1.36(6) . ?
O12 C12 1.312(4) . ?
O12 H12 1.22(6) . ?
O11 C11 1.289(4) . ?
O11 H2 1.23(4) . ?
O14 C14 1.213(4) . ?
O13 C13 1.228(4) . ?
N1 C2 1.369(5) . ?
N1 C6 1.344(4) . ?
N1 H1 0.87(4) . ?
C2 C3 1.368(5) . ?
C2 C7 1.505(4) . ?
C3 C4 1.383(5) . ?
C3 H3 1.08(3) . ?
C4 C5 1.384(5) . ?
C4 H4 0.96(3) . ?
C5 C6 1.376(5) . ?
C5 H5 0.99(3) . ?
C6 H6 0.92(3) . ?
C12 C11 1.397(4) . ?
C12 C13 1.458(5) . ?
C11 C14 1.473(5) . ?
C14 C13 1.525(5) . ?

loop_
_geom_hbond_atom_site_label_D
_geom_hbond_atom_site_label_H
_geom_hbond_atom_site_label_A
_geom_hbond_distance_DH
_geom_hbond_distance_HA
_geom_hbond_distance_DA
_geom_hbond_angle_DHA
_geom_hbond_site_symmetry_A
_geom_hbond_publ_flag
O2 H2 O11 1.23(4) 1.23(4) 2.457(3) 179(4) . yes
O12 H12 O1 1.22(6) 1.36(6) 2.533(3) 160(5) . yes
N1 H1 O13 0.87(4) 1.97(5) 2.817(3) 162(4) 4 yes

loop_
_geom_torsion_atom_site_label_1
_geom_torsion_atom_site_label_2
_geom_torsion_atom_site_label_3
_geom_torsion_atom_site_label_4
_geom_torsion
_geom_torsion_site_symmetry_1
_geom_torsion_site_symmetry_2
_geom_torsion_site_symmetry_3
_geom_torsion_site_symmetry_4
_geom_torsion_publ_flag
O12 C12 C11 O11 1.2(8) . . . . ?
O12 C12 C11 C14 -179.5(5) . . . . ?
O12 C12 C13 O13 -0.8(8) . . . . ?
O12 C12 C13 C14 179.5(5) . . . . ?
O11 C11 C14 O14 -0.8(8) . . . . ?
O11 C11 C14 C13 179.2(5) . . . . ?
O14 C14 C13 O13 0.5(8) . . . . ?
O14 C14 C13 C12 -179.8(5) . . . . ?
N1 C2 C3 C4 1.0(6) . . . . ?
N1 C2 C7 O2 0.6(5) . . . . ?
N1 C2 C7 O1 -179.4(3) . . . . ?
C2 N1 C6 C5 -0.4(6) . . . . ?
C2 C3 C4 C5 -1.1(8) . . . . ?
C3 C2 C7 O2 -178.4(4) . . . . ?
C3 C2 C7 O1 1.5(6) . . . . ?
C3 C4 C5 C6 0.5(9) . . . . ?
C4 C5 C6 N1 0.3(7) . . . . ?
C6 N1 C2 C3 -0.3(6) . . . . ?
C6 N1 C2 C7 -179.4(3) . . . . ?
C7 C2 C3 C4 -179.9(4) . . . . ?
C12 C11 C14 O14 179.8(5) . . . . ?
C12 C11 C14 C13 -0.3(3) . . . . ?
C11 C12 C13 O13 179.4(5) . . . . ?
C11 C12 C13 C14 -0.3(3) . . . . ?
C11 C14 C13 O13 -179.5(5) . . . . ?
C11 C14 C13 C12 0.2(3) . . . . ?
C13 C12 C11 O11 -179.1(5) . . . . ?
C13 C12 C11 C14 0.3(3) . . . . ?

loop_
_twin_individual_id
_twin_individual_mass_fraction_refined
1 0.0903(10)
2 0.9097(10)
